data_2020503
loop_
_publ_author_name
'\'Slepokura, Katarzyna Anna'

_publ_section_title
;
 Purine 3':5'-cyclic nucleotides with the nucleobase in a <i>syn</i>
 orientation: cAMP, cGMP and cIMP
;
_journal_issue 6
_journal_name_full 'Acta Crystallographica Section C'
_journal_page_first
;
;
_journal_paper_doi 10.1107/S2053229616006999
_journal_volume 72
_journal_year 2016
_chemical_formula_iupac 'C10 H12 N5 O6 P, 0.3H2 O'
_chemical_formula_moiety 'C10 H12 N5 O6 P, 0.3(H2 O)'
_chemical_formula_sum 'C10 H12.6 N5 O6.3 P'
_chemical_formula_weight 334.62
_chemical_name_common
;
Adenosine 3':5'-cyclic phosphate 0.3-hydrate
;
_chemical_name_systematic
;
Adenosine 3':5'-cyclic phosphate 0.3-hydrate
;
_space_group_crystal_system orthorhombic
_space_group_IT_number 19
_space_group_name_Hall 'P 2ac 2ab'
_space_group_name_H-M_alt 'P 21 21 21'
_symmetry_space_group_name_Hall 'P 2ac 2ab'
_symmetry_space_group_name_H-M 'P 21 21 21'
_atom_sites_solution_hydrogens mixed
_atom_sites_solution_primary direct
_atom_sites_solution_secondary difmap
_audit_creation_method SHELXL-2014/7
_cell_angle_alpha 90
_cell_angle_beta 90
_cell_angle_gamma 90
_cell_formula_units_Z 8
_cell_length_a 7.786(2)
_cell_length_b 10.638(3)
_cell_length_c 29.887(8)
_cell_measurement_reflns_used 5879
_cell_measurement_temperature 120(2)
_cell_measurement_theta_max 76.56
_cell_measurement_theta_min 4.15
_cell_volume 2475.5(12)
_computing_cell_refinement
;
CrysAlis PRO (Agilent, 2012)
;
_computing_data_collection
;
CrysAlis PRO (Agilent, 2012)
;
_computing_data_reduction
;
CrysAlis PRO (Agilent, 2012)
;
_computing_molecular_graphics
;
DIAMOND (Brandenburg, 2014)
;
_computing_publication_material
;
PLATON (Spek, 2009)
;
_computing_structure_refinement
;
SHELXL2014 (Sheldrick, 2015)
;
_computing_structure_solution
;
SHELXS97 (Sheldrick, 2008)
;
_diffrn_ambient_temperature 120(2)
_diffrn_detector_area_resol_mean 8.1956
_diffrn_measured_fraction_theta_full 0.999
_diffrn_measured_fraction_theta_max 0.999
_diffrn_measurement_device_type
;
Oxford Diffraction Xcalibur PX \k-geometry diffractometer
with an Onyx CCD camera
;
_diffrn_measurement_method 'omega and phi scans'
_diffrn_radiation_type CuK\a
_diffrn_radiation_wavelength 1.5418
_diffrn_reflns_av_R_equivalents 0.0651
_diffrn_reflns_limit_h_max 9
_diffrn_reflns_limit_h_min -7
_diffrn_reflns_limit_k_max 10
_diffrn_reflns_limit_k_min -12
_diffrn_reflns_limit_l_max 35
_diffrn_reflns_limit_l_min -35
_diffrn_reflns_number 22972
_diffrn_reflns_theta_full 67.680
_diffrn_reflns_theta_max 67.985
_diffrn_reflns_theta_min 4.412
_exptl_absorpt_coefficient_mu 2.446
_exptl_absorpt_correction_T_max 0.952
_exptl_absorpt_correction_T_min 0.678
_exptl_absorpt_correction_type analytical
_exptl_absorpt_process_details
;
[CrysAlis PRO (Agilent, 2012), based on expressions
derived by Clark & Reid (1995)]
;
_exptl_crystal_colour colourless
_exptl_crystal_density_diffrn 1.796
_exptl_crystal_description plate
_exptl_crystal_F_000 1384
_exptl_crystal_size_max 0.19
_exptl_crystal_size_mid 0.08
_exptl_crystal_size_min 0.02
_refine_diff_density_max 0.899
_refine_diff_density_min -0.446
_refine_ls_abs_structure_details
;
Flack <i>x</i> determined using 1568 quotients [(I+)-(I-)]/[(I+)+(I-)]
(Parsons <i>et al.</i>,  2013)
;
_refine_ls_abs_structure_Flack -0.020(14)
_refine_ls_extinction_method none
_refine_ls_goodness_of_fit_ref 1.047
_refine_ls_hydrogen_treatment constr
_refine_ls_matrix_type full
_refine_ls_number_parameters 407
_refine_ls_number_reflns 4505
_refine_ls_number_restraints 11
_refine_ls_restrained_S_all 1.046
_refine_ls_R_factor_all 0.0578
_refine_ls_R_factor_gt 0.0515
_refine_ls_shift/su_max 0.001
_refine_ls_shift/su_mean 0.000
_refine_ls_structure_factor_coef Fsqd
_refine_ls_weighting_details 'w=1/[\s^2^(Fo^2^)+(0.0922P)^2^+0.9260P] where P=(Fo^2^+2Fc^2^)/3'
_refine_ls_weighting_scheme calc
_refine_ls_wR_factor_gt 0.1297
_refine_ls_wR_factor_ref 0.1343
_reflns_number_gt 4090
_reflns_number_total 4505
_reflns_threshold_expression 'I > 2\s(I)'
_cod_data_source_file sk3622sup1.cif
_cod_data_source_block II_camp1ab
_cod_original_formula_sum 'C10 H12.60 N5 O6.30 P'
_cod_database_code 2020503
_shelx_space_group_comment
;
The symmetry employed for this shelxl refinement is uniquely defined
by the following loop, which should always be used as a source of
symmetry information in preference to the above space-group names.
They are only intended as comments.
;
_shelx_estimated_absorpt_t_min 0.654
_shelx_estimated_absorpt_t_max 0.953

loop_
_space_group_symop_operation_xyz
'x, y, z'
'-x+1/2, -y, z+1/2'
'-x, y+1/2, -z+1/2'
'x+1/2, -y+1/2, -z'

loop_
_atom_site_type_symbol
_atom_site_label
_atom_site_fract_x
_atom_site_fract_y
_atom_site_fract_z
_atom_site_U_iso_or_equiv
_atom_site_adp_type
_atom_site_calc_flag
_atom_site_occupancy
P P1A 0.14444(16) 0.59315(12) 0.80164(5) 0.0179(3) Uani d 1
O O3A 0.0830(5) 0.6951(3) 0.77175(13) 0.0224(8) Uani d 1
O O5A 0.0738(5) 0.5832(4) 0.84843(13) 0.0227(8) Uani d 1
O O2'A 0.6894(5) 0.5122(4) 0.80757(13) 0.0233(8) Uani d 1
H H2'A 0.6776 0.5671 0.8276 0.035 Uiso d 1
O O3'A 0.3515(4) 0.5985(3) 0.80635(12) 0.0196(8) Uani d 1
O O4'A 0.5050(4) 0.4105(3) 0.71528(12) 0.0193(7) Uani d 1
O O5'A 0.1106(4) 0.4567(3) 0.78004(13) 0.0195(8) Uani d 1
N N1A 0.6329(6) 0.7584(4) 0.59556(15) 0.0206(9) Uani d 1
H H1A 0.6098 0.8130 0.5743 0.025 Uiso d 1
N N3A 0.5976(6) 0.7008(4) 0.67200(16) 0.0214(10) Uani d 1
N N6A 0.7854(6) 0.6426(4) 0.54222(16) 0.0223(9) Uani d 1
H H6A 0.7723 0.7035 0.5226 0.027 Uiso d 1
H H6B 0.8473 0.5768 0.5346 0.027 Uiso d 1
N N7A 0.8806(5) 0.4733(4) 0.62235(15) 0.0203(9) Uani d 1
N N9A 0.7509(5) 0.5076(4) 0.68886(15) 0.0181(9) Uani d 1
C C1'A 0.6678(6) 0.4629(5) 0.72927(18) 0.0183(10) Uani d 1
H H1'1 0.7392 0.3942 0.7425 0.022 Uiso calc 1
C C2'A 0.6296(6) 0.5626(5) 0.76636(18) 0.0192(11) Uani d 1
H H2'1 0.6832 0.6458 0.7595 0.023 Uiso calc 1
C C3'A 0.4331(6) 0.5683(5) 0.76492(18) 0.0163(10) Uani d 1
H H3'1 0.3950 0.6281 0.7411 0.020 Uiso calc 1
C C4'A 0.3894(6) 0.4339(4) 0.75140(17) 0.0171(10) Uani d 1
H H4'1 0.4163 0.3758 0.7767 0.020 Uiso calc 1
C C5'A 0.2011(6) 0.4226(5) 0.73936(18) 0.0188(10) Uani d 1
H H5'1 0.1711 0.4805 0.7146 0.023 Uiso calc 1
H H5'2 0.1727 0.3356 0.7303 0.023 Uiso calc 1
C C2A 0.5694(7) 0.7751(5) 0.6376(2) 0.0216(11) Uani d 1
H H2A 0.4986 0.8466 0.6425 0.026 Uiso calc 1
C C4A 0.7018(6) 0.6039(5) 0.66160(18) 0.0189(10) Uani d 1
C C5A 0.7803(6) 0.5818(5) 0.62041(18) 0.0199(11) Uani d 1
C C6A 0.7378(7) 0.6601(5) 0.58445(19) 0.0213(11) Uani d 1
C C8A 0.8564(6) 0.4329(5) 0.66263(18) 0.0186(10) Uani d 1
H H8A 0.9072 0.3577 0.6735 0.022 Uiso calc 1
P P1B 0.47995(17) 0.04508(12) 0.53870(5) 0.0211(3) Uani d 1
O O3B 0.4643(6) 0.0953(4) 0.49283(15) 0.0342(10) Uani d 1
O O5B 0.4682(5) -0.0930(3) 0.54488(13) 0.0243(8) Uani d 1
O O2'B 0.1996(5) 0.2383(4) 0.64563(14) 0.0253(9) Uani d 1
H H2'B 0.1140 0.1931 0.6398 0.038 Uiso d 1
O O3'B 0.3321(5) 0.1052(3) 0.57029(14) 0.0229(8) Uani d 1
O O4'B 0.5107(5) 0.3989(3) 0.60449(15) 0.0266(9) Uani d 1
O O5'B 0.6529(5) 0.0920(4) 0.56184(15) 0.0294(9) Uani d 1
N N1B 0.0562(6) 0.8491(4) 0.63471(17) 0.0237(10) Uani d 1
H H1B 0.0159 0.9197 0.6459 0.028 Uiso d 1
N N3B 0.1782(6) 0.6548(4) 0.65761(16) 0.0206(10) Uani d 1
N N6B 0.0216(6) 0.9161(5) 0.56120(18) 0.0312(11) Uani d 1
H H6C 0.0045 0.9962 0.5671 0.037 Uiso d 1
H H6D 0.0387 0.9154 0.5321 0.037 Uiso d 1
N N7B 0.2229(6) 0.6745(4) 0.53792(17) 0.0249(10) Uani d 1
N N9B 0.2835(5) 0.5385(4) 0.59331(15) 0.0199(9) Uani d 1
C C1'B 0.3366(6) 0.4236(5) 0.61679(19) 0.0186(11) Uani d 1
H H1'2 0.3309 0.4387 0.6498 0.022 Uiso calc 1
C C2'B 0.2286(7) 0.3044(5) 0.60524(19) 0.0201(11) Uani d 1
H H2'2 0.1196 0.3253 0.5892 0.024 Uiso calc 1
C C3'B 0.3576(6) 0.2374(4) 0.57544(19) 0.0191(11) Uani d 1
H H3'2 0.3584 0.2781 0.5453 0.023 Uiso calc 1
C C4'B 0.5255(7) 0.2648(5) 0.5989(2) 0.0253(12) Uani d 1
H H4'2 0.5285 0.2223 0.6287 0.030 Uiso calc 1
C C5'B 0.6776(7) 0.2260(6) 0.5714(3) 0.0336(15) Uani d 1
H H5'3 0.6827 0.2750 0.5432 0.040 Uiso calc 1
H H5'4 0.7856 0.2396 0.5882 0.040 Uiso calc 1
C C2B 0.1032(7) 0.7639(5) 0.6670(2) 0.0231(11) Uani d 1
H H2B 0.0812 0.7839 0.6974 0.028 Uiso calc 1
C C4B 0.2084(6) 0.6403(5) 0.61384(18) 0.0187(11) Uani d 1
C C5B 0.1718(6) 0.7229(5) 0.57884(19) 0.0198(11) Uani d 1
C C6B 0.0846(7) 0.8334(5) 0.5905(2) 0.0235(12) Uani d 1
C C8B 0.2888(7) 0.5634(5) 0.54860(19) 0.0243(12) Uani d 1
H H8B 0.3351 0.5068 0.5272 0.029 Uiso calc 1
O O1W 0.0106(8) 1.1474(5) 0.5216(2) 0.024(2) Uani d 0.630(15)
H H1W 0.0013 1.2195 0.5104 0.036 Uiso d 0.630(15)
H H2W 0.1053 1.1399 0.5349 0.024 Uiso d 0.630(15)

loop_
_atom_site_aniso_label
_atom_site_aniso_U_11
_atom_site_aniso_U_22
_atom_site_aniso_U_33
_atom_site_aniso_U_12
_atom_site_aniso_U_13
_atom_site_aniso_U_23
P1A 0.0119(6) 0.0117(6) 0.0301(7) 0.0009(5) 0.0012(5) -0.0007(5)
O3A 0.0189(18) 0.0121(17) 0.036(2) 0.0019(14) 0.0023(16) 0.0050(15)
O5A 0.0178(17) 0.0162(18) 0.034(2) 0.0005(15) 0.0035(15) 0.0006(16)
O2'A 0.0168(17) 0.0217(19) 0.031(2) 0.0026(15) -0.0025(15) -0.0010(15)
O3'A 0.0113(16) 0.0157(17) 0.032(2) 0.0010(14) 0.0004(14) -0.0020(15)
O4'A 0.0098(16) 0.0170(16) 0.0312(19) -0.0044(15) 0.0029(14) -0.0057(15)
O5'A 0.0138(17) 0.0115(16) 0.033(2) 0.0013(14) 0.0043(15) -0.0018(14)
N1A 0.017(2) 0.014(2) 0.031(2) 0.0026(19) 0.0035(18) -0.0009(18)
N3A 0.014(2) 0.015(2) 0.035(3) 0.0008(17) 0.0022(18) -0.0022(19)
N6A 0.018(2) 0.020(2) 0.029(2) -0.0009(18) 0.0040(19) -0.0017(19)
N7A 0.013(2) 0.015(2) 0.033(3) 0.0006(17) -0.0010(18) -0.0015(18)
N9A 0.0119(18) 0.0135(19) 0.029(2) 0.0022(17) 0.0025(17) -0.0019(16)
C1'A 0.009(2) 0.014(2) 0.031(3) -0.001(2) 0.001(2) 0.002(2)
C2'A 0.007(2) 0.017(2) 0.033(3) -0.001(2) 0.001(2) -0.002(2)
C3'A 0.010(2) 0.013(2) 0.026(3) 0.0005(18) 0.0003(18) -0.002(2)
C4'A 0.012(2) 0.013(2) 0.026(3) -0.0002(19) 0.0022(19) -0.0030(19)
C5'A 0.012(2) 0.014(2) 0.030(3) -0.0025(19) 0.000(2) -0.002(2)
C2A 0.016(2) 0.012(2) 0.036(3) 0.000(2) 0.003(2) 0.003(2)
C4A 0.013(2) 0.013(2) 0.030(3) -0.002(2) 0.000(2) -0.001(2)
C5A 0.010(2) 0.013(2) 0.037(3) -0.0014(19) 0.003(2) -0.004(2)
C6A 0.011(2) 0.016(2) 0.037(3) -0.007(2) -0.001(2) -0.002(2)
C8A 0.008(2) 0.015(2) 0.033(3) 0.000(2) -0.002(2) -0.002(2)
P1B 0.0177(6) 0.0122(6) 0.0335(7) 0.0025(5) -0.0019(6) -0.0016(5)
O3B 0.043(3) 0.0223(19) 0.037(2) 0.009(2) 0.000(2) 0.0026(18)
O5B 0.0222(19) 0.0128(17) 0.038(2) 0.0039(15) -0.0049(16) -0.0029(16)
O2'B 0.0187(19) 0.0186(19) 0.038(2) -0.0018(16) 0.0042(16) 0.0007(16)
O3'B 0.0164(17) 0.0097(17) 0.043(2) -0.0007(14) 0.0011(15) -0.0022(15)
O4'B 0.0100(17) 0.0109(17) 0.059(3) -0.0018(15) 0.0023(17) -0.0106(17)
O5'B 0.0155(18) 0.0167(19) 0.056(3) 0.0021(16) 0.0001(18) -0.0119(18)
N1B 0.016(2) 0.013(2) 0.041(3) 0.0031(18) -0.0002(19) -0.002(2)
N3B 0.012(2) 0.015(2) 0.035(3) -0.0017(17) 0.0000(18) -0.0008(19)
N6B 0.029(3) 0.020(2) 0.045(3) 0.004(2) -0.009(2) 0.006(2)
N7B 0.027(2) 0.019(2) 0.029(2) -0.0026(19) 0.001(2) -0.0009(19)
N9B 0.014(2) 0.0110(19) 0.035(3) 0.0017(17) 0.0005(17) -0.0010(18)
C1'B 0.012(2) 0.010(2) 0.034(3) 0.0002(19) 0.0011(19) -0.001(2)
C2'B 0.015(3) 0.016(2) 0.030(3) 0.004(2) 0.001(2) -0.001(2)
C3'B 0.013(2) 0.008(2) 0.036(3) -0.001(2) 0.002(2) -0.004(2)
C4'B 0.015(3) 0.013(2) 0.047(3) 0.003(2) -0.001(2) -0.008(2)
C5'B 0.014(3) 0.019(3) 0.068(5) 0.001(2) 0.005(3) -0.014(3)
C2B 0.013(2) 0.016(3) 0.040(3) 0.003(2) 0.001(2) -0.001(2)
C4B 0.012(2) 0.014(2) 0.030(3) -0.003(2) 0.001(2) -0.003(2)
C5B 0.014(2) 0.013(2) 0.032(3) -0.002(2) -0.001(2) 0.000(2)
C6B 0.013(2) 0.013(3) 0.045(4) -0.002(2) -0.002(2) 0.001(2)
C8B 0.021(3) 0.019(3) 0.033(3) -0.003(2) 0.005(2) 0.001(2)
O1W 0.020(3) 0.013(3) 0.040(4) -0.001(2) -0.006(3) 0.003(2)

loop_
_atom_type_symbol
_atom_type_description
_atom_type_scat_dispersion_real
_atom_type_scat_dispersion_imag
_atom_type_scat_source
C C 0.0181 0.0091 'International Tables Vol C Tables 4.2.6.8 and 6.1.1.4'
H H 0.0000 0.0000 'International Tables Vol C Tables 4.2.6.8 and 6.1.1.4'
N N 0.0311 0.0180 'International Tables Vol C Tables 4.2.6.8 and 6.1.1.4'
O O 0.0492 0.0322 'International Tables Vol C Tables 4.2.6.8 and 6.1.1.4'
P P 0.2955 0.4335 'International Tables Vol C Tables 4.2.6.8 and 6.1.1.4'

loop_
_geom_angle_atom_site_label_1
_geom_angle_atom_site_label_2
_geom_angle_atom_site_label_3
_geom_angle
_geom_angle_publ_flag
O5'A P1A O3'A 103.25(19) yes
O3A P1A O3'A 110.3(2) yes
O5A P1A O3'A 106.6(2) yes
O3A P1A O5'A 111.4(2) yes
O5A P1A O5'A 104.4(2) yes
O3A P1A O5A 119.5(2) yes
C2'A O2'A H2'A 108.6 ?
C3'A O3'A P1A 111.1(3) ?
C4'A O4'A C1'A 105.5(4) ?
C5'A O5'A P1A 118.8(3) ?
C2A N1A C6A 122.7(5) ?
C2A N1A H1A 120.4 ?
C6A N1A H1A 116.8 ?
C2A N3A C4A 112.3(5) ?
C6A N6A H6A 119.9 ?
C6A N6A H6B 120.7 ?
H6A N6A H6B 118.4 ?
C8A N7A C5A 103.4(4) ?
C4A N9A C8A 105.0(4) ?
C4A N9A C1'A 128.2(4) ?
C8A N9A C1'A 123.2(4) ?
O4'A C1'A N9A 106.1(4) ?
O4'A C1'A C2'A 107.5(4) ?
N9A C1'A C2'A 116.9(4) ?
O4'A C1'A H1'1 108.7 ?
N9A C1'A H1'1 108.7 ?
C2'A C1'A H1'1 108.7 ?
O2'A C2'A C3'A 111.5(4) ?
O2'A C2'A C1'A 107.2(4) ?
C3'A C2'A C1'A 101.3(4) ?
O2'A C2'A H2'1 112.1 ?
C3'A C2'A H2'1 112.1 ?
C1'A C2'A H2'1 112.1 ?
O3'A C3'A C4'A 110.0(4) ?
O3'A C3'A C2'A 115.4(4) ?
C4'A C3'A C2'A 101.2(4) ?
O3'A C3'A H3'1 110.0 ?
C4'A C3'A H3'1 110.0 ?
C2'A C3'A H3'1 110.0 ?
O4'A C4'A C5'A 114.6(4) ?
O4'A C4'A C3'A 102.9(4) ?
C5'A C4'A C3'A 110.7(4) ?
O4'A C4'A H4'1 109.5 ?
C5'A C4'A H4'1 109.5 ?
C3'A C4'A H4'1 109.5 ?
O5'A C5'A C4'A 104.5(4) ?
O5'A C5'A H5'1 110.8 ?
C4'A C5'A H5'1 110.8 ?
O5'A C5'A H5'2 110.8 ?
C4'A C5'A H5'2 110.8 ?
H5'1 C5'A H5'2 108.9 ?
N3A C2A N1A 125.6(5) ?
N3A C2A H2A 117.2 ?
N1A C2A H2A 117.2 ?
N3A C4A N9A 127.3(5) ?
N3A C4A C5A 126.6(5) ?
N9A C4A C5A 106.1(4) ?
C4A C5A N7A 110.4(5) ?
C4A C5A C6A 118.3(5) ?
N7A C5A C6A 131.1(5) ?
N6A C6A N1A 120.3(5) ?
N6A C6A C5A 125.4(5) ?
N1A C6A C5A 114.2(5) ?
N7A C8A N9A 115.0(4) ?
N7A C8A H8A 122.5 ?
N9A C8A H8A 122.5 ?
O5'B P1B O3'B 102.9(2) yes
O3B P1B O3'B 109.9(2) yes
O5B P1B O3'B 105.9(2) yes
O3B P1B O5'B 111.1(3) yes
O5B P1B O5'B 107.9(2) yes
O3B P1B O5B 117.9(2) yes
C2'B O2'B H2'B 103.6 ?
C3'B O3'B P1B 110.6(3) ?
C1'B O4'B C4'B 106.8(4) ?
C5'B O5'B P1B 120.0(4) ?
C6B N1B C2B 124.2(5) ?
C6B N1B H1B 122.4 ?
C2B N1B H1B 113.0 ?
C2B N3B C4B 112.6(5) ?
C6B N6B H6C 124.3 ?
C6B N6B H6D 125.9 ?
H6C N6B H6D 103.2 ?
C8B N7B C5B 103.3(5) ?
C8B N9B C4B 107.3(4) ?
C8B N9B C1'B 128.5(4) ?
C4B N9B C1'B 124.2(4) ?
O4'B C1'B N9B 107.3(4) ?
O4'B C1'B C2'B 107.7(4) ?
N9B C1'B C2'B 114.8(4) ?
O4'B C1'B H1'2 109.0 ?
N9B C1'B H1'2 109.0 ?
C2'B C1'B H1'2 109.0 ?
O2'B C2'B C3'B 111.9(4) ?
O2'B C2'B C1'B 107.5(4) ?
C3'B C2'B C1'B 98.9(4) ?
O2'B C2'B H2'2 112.6 ?
C3'B C2'B H2'2 112.6 ?
C1'B C2'B H2'2 112.6 ?
O3'B C3'B C4'B 111.1(4) ?
O3'B C3'B C2'B 115.6(4) ?
C4'B C3'B C2'B 102.1(4) ?
O3'B C3'B H3'2 109.2 ?
C4'B C3'B H3'2 109.2 ?
C2'B C3'B H3'2 109.2 ?
O4'B C4'B C5'B 113.6(5) ?
O4'B C4'B C3'B 100.1(4) ?
C5'B C4'B C3'B 112.1(5) ?
O4'B C4'B H4'2 110.2 ?
C5'B C4'B H4'2 110.2 ?
C3'B C4'B H4'2 110.2 ?
O5'B C5'B C4'B 105.7(5) ?
O5'B C5'B H5'3 110.6 ?
C4'B C5'B H5'3 110.6 ?
O5'B C5'B H5'4 110.6 ?
C4'B C5'B H5'4 110.6 ?
H5'3 C5'B H5'4 108.7 ?
N3B C2B N1B 123.1(6) ?
N3B C2B H2B 118.5 ?
N1B C2B H2B 118.5 ?
N3B C4B N9B 127.0(5) ?
N3B C4B C5B 128.6(5) ?
N9B C4B C5B 104.4(5) ?
N7B C5B C4B 111.6(5) ?
N7B C5B C6B 132.1(5) ?
C4B C5B C6B 116.1(5) ?
N6B C6B N1B 120.0(5) ?
N6B C6B C5B 124.6(6) ?
N1B C6B C5B 115.3(5) ?
N7B C8B N9B 113.4(5) ?
N7B C8B H8B 123.3 ?
N9B C8B H8B 123.3 ?
H1W O1W H2W 110.5 ?

loop_
_geom_bond_atom_site_label_1
_geom_bond_atom_site_label_2
_geom_bond_distance
_geom_bond_publ_flag
P1A O3'A 1.619(4) yes
P1A O5'A 1.610(4) yes
P1A O3A 1.484(4) yes
P1A O5A 1.507(4) yes
O2'A C2'A 1.421(6) ?
O2'A H2'A 0.8400 ?
O3'A C3'A 1.429(6) ?
O4'A C4'A 1.427(6) ?
O4'A C1'A 1.446(6) ?
O5'A C5'A 1.451(6) ?
N1A C2A 1.361(7) ?
N1A C6A 1.368(7) ?
N1A H1A 0.8804 ?
N3A C2A 1.316(8) ?
N3A C4A 1.348(7) ?
N6A C6A 1.329(7) ?
N6A H6A 0.8800 ?
N6A H6B 0.8799 ?
N7A C8A 1.292(7) ?
N7A C5A 1.394(7) ?
N9A C4A 1.364(7) ?
N9A C8A 1.385(7) ?
N9A C1'A 1.451(7) ?
C1'A C2'A 1.563(7) ?
C1'A H1'1 1.0000 ?
C2'A C3'A 1.532(6) ?
C2'A H2'1 1.0000 ?
C3'A C4'A 1.523(6) ?
C3'A H3'1 1.0000 ?
C4'A C5'A 1.515(7) ?
C4'A H4'1 1.0000 ?
C5'A H5'1 0.9900 ?
C5'A H5'2 0.9900 ?
C2A H2A 0.9500 ?
C4A C5A 1.394(7) ?
C5A C6A 1.400(8) ?
C8A H8A 0.9500 ?
P1B O3'B 1.620(4) yes
P1B O5'B 1.594(4) yes
P1B O3B 1.476(5) yes
P1B O5B 1.484(4) yes
O2'B C2'B 1.415(7) ?
O2'B H2'B 0.8401 ?
O3'B C3'B 1.429(6) ?
O4'B C1'B 1.429(6) ?
O4'B C4'B 1.440(6) ?
O5'B C5'B 1.467(7) ?
N1B C6B 1.350(8) ?
N1B C2B 1.374(8) ?
N1B H1B 0.8802 ?
N3B C2B 1.329(7) ?
N3B C4B 1.338(7) ?
N6B C6B 1.335(7) ?
N6B H6C 0.8800 ?
N6B H6D 0.8800 ?
N7B C8B 1.327(7) ?
N7B C5B 1.385(7) ?
N9B C8B 1.363(7) ?
N9B C4B 1.375(7) ?
N9B C1'B 1.469(6) ?
C1'B C2'B 1.560(7) ?
C1'B H1'2 1.0000 ?
C2'B C3'B 1.520(7) ?
C2'B H2'2 1.0000 ?
C3'B C4'B 1.511(7) ?
C3'B H3'2 1.0000 ?
C4'B C5'B 1.499(8) ?
C4'B H4'2 1.0000 ?
C5'B H5'3 0.9900 ?
C5'B H5'4 0.9900 ?
C2B H2B 0.9500 ?
C4B C5B 1.396(8) ?
C5B C6B 1.401(7) ?
C8B H8B 0.9500 ?
O1W H1W 0.8399 ?
O1W H2W 0.8402 ?

loop_
_geom_hbond_atom_site_label_D
_geom_hbond_atom_site_label_H
_geom_hbond_atom_site_label_A
_geom_hbond_site_symmetry_A
_geom_hbond_distance_DH
_geom_hbond_distance_HA
_geom_hbond_distance_DA
_geom_hbond_angle_DHA
O2'A H2'A O2'B 3_656 0.84 2.21 2.914(6) 142
N1A H1A O5B 1_565 0.88 1.73 2.537(6) 152
N6A H6A N7B 4_566 0.88 2.26 3.124(7) 168
N6A H6B O3B 4_556 0.88 2.20 3.072(6) 170
N6A H6B O5B 4_556 0.88 2.56 3.013(6) 113
C1'A H1'1 O3A 3_646 1.00 2.57 3.447(6) 147
C4'A H4'1 N3A 3_646 1.00 2.41 3.376(7) 162
C5'A H5'1 N3B . 0.99 2.52 3.479(7) 163
C5'A H5'2 O3A 3_546 0.99 2.49 3.295(6) 138
C8A H8A O3A 3_646 0.95 2.38 3.236(7) 149
O2'B H2'B O5A 3_546 0.84 1.90 2.699(5) 157
N1B H1B O5A 3_556 0.88 1.88 2.735(6) 163
N1B H1B O5'A 3_556 0.88 2.45 3.080(6) 129
N6B H6C O1W . 0.88 2.11 2.731(7) 127
C1'B H1'2 O4'A . 1.00 2.40 3.225(7) 139
C3'B H3'2 O1W 4_566 1.00 2.46 3.367(8) 151
C4'B H4'2 O3'A 3_646 1.00 2.53 3.475(7) 158
C5'B H5'3 O1W 4_566 0.99 2.50 3.351(10) 144
C2B H2B O3A . 0.95 2.41 3.219(7) 142
C2B H2B O5'A 3_556 0.95 2.46 3.080(7) 123
C8B H8B O1W 4_566 0.95 2.59 3.524(8) 169
O1W H1W O3B 4_466 0.84 1.99 2.795(7) 159
O1W H2W O3'B 1_565 0.84 2.09 2.930(7) 175

loop_
_geom_torsion_atom_site_label_1
_geom_torsion_atom_site_label_2
_geom_torsion_atom_site_label_3
_geom_torsion_atom_site_label_4
_geom_torsion
_geom_torsion_publ_flag
O3A P1A O3'A C3'A -67.2(4) ?
O5A P1A O3'A C3'A 161.6(3) ?
O5'A P1A O3'A C3'A 51.9(3) ?
O3A P1A O5'A C5'A 65.3(4) ?
O5A P1A O5'A C5'A -164.4(3) ?
O3'A P1A O5'A C5'A -53.1(4) ?
C4'A O4'A C1'A N9A -147.4(4) ?
C4'A O4'A C1'A C2'A -21.6(5) ?
C4A N9A C1'A O4'A 66.6(6) yes
C8A N9A C1'A O4'A -88.8(5) ?
C4A N9A C1'A C2'A -53.2(7) ?
C8A N9A C1'A C2'A 151.4(5) ?
O4'A C1'A C2'A O2'A 109.4(4) ?
N9A C1'A C2'A O2'A -131.5(4) ?
O4'A C1'A C2'A C3'A -7.5(5) ?
N9A C1'A C2'A C3'A 111.5(5) ?
P1A O3'A C3'A C4'A -62.8(4) ?
P1A O3'A C3'A C2'A -176.4(3) yes
O2'A C2'A C3'A O3'A 36.3(6) ?
C1'A C2'A C3'A O3'A 150.1(4) ?
O2'A C2'A C3'A C4'A -82.3(5) ?
C1'A C2'A C3'A C4'A 31.5(5) ?
C1'A O4'A C4'A C5'A 162.8(4) ?
C1'A O4'A C4'A C3'A 42.5(5) ?
O3'A C3'A C4'A O4'A -169.0(4) ?
C2'A C3'A C4'A O4'A -46.5(5) ?
O3'A C3'A C4'A C5'A 68.1(5) ?
C2'A C3'A C4'A C5'A -169.4(4) ?
P1A O5'A C5'A C4'A 58.3(5) ?
O4'A C4'A C5'A O5'A -177.0(4) yes
C3'A C4'A C5'A O5'A -61.1(5) ?
C4A N3A C2A N1A 1.2(8) ?
C6A N1A C2A N3A -0.8(9) ?
C2A N3A C4A N9A -177.2(5) ?
C2A N3A C4A C5A 2.3(8) ?
C8A N9A C4A N3A 179.7(5) ?
C1'A N9A C4A N3A 20.8(9) ?
C8A N9A C4A C5A 0.1(5) ?
C1'A N9A C4A C5A -158.8(5) ?
N3A C4A C5A N7A 179.3(5) ?
N9A C4A C5A N7A -1.2(6) ?
N3A C4A C5A C6A -5.9(8) ?
N9A C4A C5A C6A 173.6(4) ?
C8A N7A C5A C4A 1.7(5) ?
C8A N7A C5A C6A -172.2(5) ?
C2A N1A C6A N6A 174.7(5) ?
C2A N1A C6A C5A -2.7(7) ?
C4A C5A C6A N6A -171.7(5) ?
N7A C5A C6A N6A 1.8(9) ?
C4A C5A C6A N1A 5.6(7) ?
N7A C5A C6A N1A 179.1(5) ?
C5A N7A C8A N9A -1.7(6) ?
C4A N9A C8A N7A 1.1(6) ?
C1'A N9A C8A N7A 161.3(5) ?
O3B P1B O3'B C3'B -65.6(4) ?
O5B P1B O3'B C3'B 166.0(3) ?
O5'B P1B O3'B C3'B 52.8(4) ?
O3B P1B O5'B C5'B 65.1(5) ?
O5B P1B O5'B C5'B -164.1(5) ?
O3'B P1B O5'B C5'B -52.4(5) ?
C4'B O4'B C1'B N9B -140.4(4) ?
C4'B O4'B C1'B C2'B -16.3(6) ?
C8B N9B C1'B O4'B 54.9(6) ?
C4B N9B C1'B O4'B -128.9(5) yes
C8B N9B C1'B C2'B -64.7(7) ?
C4B N9B C1'B C2'B 111.4(5) ?
O4'B C1'B C2'B O2'B 101.9(5) ?
N9B C1'B C2'B O2'B -138.7(4) ?
O4'B C1'B C2'B C3'B -14.5(5) ?
N9B C1'B C2'B C3'B 104.9(5) ?
P1B O3'B C3'B C4'B -63.1(5) ?
P1B O3'B C3'B C2'B -178.8(4) yes
O2'B C2'B C3'B O3'B 46.0(6) ?
C1'B C2'B C3'B O3'B 159.1(4) ?
O2'B C2'B C3'B C4'B -74.7(5) ?
C1'B C2'B C3'B C4'B 38.3(5) ?
C1'B O4'B C4'B C5'B 160.2(5) ?
C1'B O4'B C4'B C3'B 40.5(6) ?
O3'B C3'B C4'B O4'B -173.5(4) ?
C2'B C3'B C4'B O4'B -49.7(5) ?
O3'B C3'B C4'B C5'B 65.7(6) ?
C2'B C3'B C4'B C5'B -170.4(5) ?
P1B O5'B C5'B C4'B 55.0(7) ?
O4'B C4'B C5'B O5'B -169.1(5) yes
C3'B C4'B C5'B O5'B -56.5(6) ?
C4B N3B C2B N1B 2.6(7) ?
C6B N1B C2B N3B -1.9(8) ?
C2B N3B C4B N9B -179.9(5) ?
C2B N3B C4B C5B 0.0(8) ?
C8B N9B C4B N3B 180.0(5) ?
C1'B N9B C4B N3B 3.1(8) ?
C8B N9B C4B C5B 0.1(5) ?
C1'B N9B C4B C5B -176.8(4) ?
C8B N7B C5B C4B 0.3(6) ?
C8B N7B C5B C6B -175.9(6) ?
N3B C4B C5B N7B 179.9(5) ?
N9B C4B C5B N7B -0.2(6) ?
N3B C4B C5B C6B -3.3(8) ?
N9B C4B C5B C6B 176.6(4) ?
C2B N1B C6B N6B 174.3(5) ?
C2B N1B C6B C5B -1.6(8) ?
N7B C5B C6B N6B 4.1(9) ?
C4B C5B C6B N6B -172.0(5) ?
N7B C5B C6B N1B 179.8(5) ?
C4B C5B C6B N1B 3.8(7) ?
C5B N7B C8B N9B -0.3(6) ?
C4B N9B C8B N7B 0.1(6) ?
C1'B N9B C8B N7B 176.8(5) ?

_cod_database_fobs_code 2020503
